data_4127982
loop_
_publ_author_name
'Sakata, Yoko'
'Tamiya, Munehiro'
'Okada, Masahiro'
'Akine, Shigehisa'

_publ_section_title
;
 Switching of <i>Recognition First</i> and <i>Reaction First</i>
 Mechanisms in Host-Guest Binding Associated with Chemical Reactions.
;
_journal_issue 39
_journal_name_full 'Journal of the American Chemical Society'
_journal_page_first 15597
_journal_page_last 15604
_journal_paper_doi 10.1021/jacs.9b06926
_journal_volume 141
_journal_year 2019
_chemical_formula_moiety C64H76Co2F6N8O14S2
_chemical_formula_sum 'C64 H76 Co2 F6 N8 O14 S2'
_chemical_formula_weight 1477.30
_chemical_name_common '[LCo2(pip)4](CF3SO3)2_2MeOH'
_space_group_crystal_system triclinic
_space_group_IT_number 2
_space_group_name_Hall '-P 1'
_space_group_name_H-M_alt 'P -1'
_symmetry_space_group_name_Hall '-P 1'
_symmetry_space_group_name_H-M 'P -1'
_atom_sites_solution_hydrogens geom
_audit_creation_method SHELXL-2014/7
_cell_angle_alpha 72.752(4)
_cell_angle_beta 71.808(4)
_cell_angle_gamma 70.200(4)
_cell_formula_units_Z 1
_cell_length_a 10.1370(7)
_cell_length_b 11.5336(8)
_cell_length_c 16.1693(11)
_cell_measurement_reflns_used 12529
_cell_measurement_temperature 93
_cell_measurement_theta_max 66.840
_cell_measurement_theta_min 2.944
_cell_volume 1650.9(2)
_computing_cell_refinement 'APEX2 v2015.5 (Bruker AXS)'
_computing_data_collection 'Bruker Instrument Service V4.2.7 (Bruker AXS Inc., 2015)'
_computing_data_reduction 'SAINT V8.34A (Bruker AXS Inc., 2013)'
_computing_molecular_graphics ORTEP-3
_computing_publication_material ORTEP-3
_computing_structure_refinement 'SHELXL-2014 (Sheldrick, 2014)'
_computing_structure_solution 'SHELXT (Sheldrick, 2013)'
_diffrn_ambient_temperature 93
_diffrn_detector_area_resol_mean 10.4167
_diffrn_measured_fraction_theta_full 0.981
_diffrn_measured_fraction_theta_max 0.981
_diffrn_measurement_device_type 'Bruker D8 goniometer'
_diffrn_measurement_method 'phi and omega scans'
_diffrn_radiation_type CuK\a
_diffrn_radiation_wavelength 1.54178
_diffrn_reflns_av_R_equivalents 0.0395
_diffrn_reflns_av_unetI/netI 0.0512
_diffrn_reflns_Laue_measured_fraction_full 0.981
_diffrn_reflns_Laue_measured_fraction_max 0.981
_diffrn_reflns_limit_h_max 12
_diffrn_reflns_limit_h_min -12
_diffrn_reflns_limit_k_max 13
_diffrn_reflns_limit_k_min -11
_diffrn_reflns_limit_l_max 19
_diffrn_reflns_limit_l_min -19
_diffrn_reflns_number 12529
_diffrn_reflns_point_group_measured_fraction_full 0.981
_diffrn_reflns_point_group_measured_fraction_max 0.981
_diffrn_reflns_theta_full 66.841
_diffrn_reflns_theta_max 66.840
_diffrn_reflns_theta_min 2.944
_diffrn_source 'rotating anode'
_exptl_absorpt_coefficient_mu 5.280
_exptl_absorpt_correction_T_max 0.7528
_exptl_absorpt_correction_T_min 0.6337
_exptl_absorpt_correction_type empirical
_exptl_absorpt_process_details 'SADABS (Sheldrick, 1996)'
_exptl_crystal_colour 'dark brown'
_exptl_crystal_density_diffrn 1.486
_exptl_crystal_description prismatic
_exptl_crystal_F_000 768
_exptl_crystal_size_max 0.270
_exptl_crystal_size_mid 0.140
_exptl_crystal_size_min 0.030
_refine_diff_density_max 1.175
_refine_diff_density_min -0.489
_refine_diff_density_rms 0.082
_refine_ls_extinction_method none
_refine_ls_goodness_of_fit_ref 1.035
_refine_ls_hydrogen_treatment constr
_refine_ls_matrix_type full
_refine_ls_number_parameters 435
_refine_ls_number_reflns 5759
_refine_ls_number_restraints 0
_refine_ls_restrained_S_all 1.035
_refine_ls_R_factor_all 0.0594
_refine_ls_R_factor_gt 0.0508
_refine_ls_shift/su_max 0.000
_refine_ls_shift/su_mean 0.000
_refine_ls_structure_factor_coef Fsqd
_refine_ls_weighting_details 'w=1/[\s^2^(Fo^2^)+(0.0765P)^2^+1.8822P] where P=(Fo^2^+2Fc^2^)/3'
_refine_ls_weighting_scheme calc
_refine_ls_wR_factor_gt 0.1302
_refine_ls_wR_factor_ref 0.1357
_reflns_Friedel_coverage 0.000
_reflns_number_gt 5082
_reflns_number_total 5759
_reflns_threshold_expression 'I > 2\s(I)'
_cod_data_source_file ja9b06926_si_002.cif
_cod_data_source_block oka01
_cod_database_code 4127982
_shelx_shelxl_version_number 2014/7
_shelx_space_group_comment
;
The symmetry employed for this shelxl refinement is uniquely defined
by the following loop, which should always be used as a source of
symmetry information in preference to the above space-group names.
They are only intended as comments.
;
_shelx_estimated_absorpt_t_min 0.330
_shelx_estimated_absorpt_t_max 0.858

loop_
_space_group_symop_operation_xyz
'x, y, z'
'-x, -y, -z'

loop_
_atom_site_label
_atom_site_type_symbol
_atom_site_fract_x
_atom_site_fract_y
_atom_site_fract_z
_atom_site_U_iso_or_equiv
_atom_site_adp_type
_atom_site_occupancy
_atom_site_site_symmetry_order
_atom_site_calc_flag
_atom_site_refinement_flags_posn
_atom_site_refinement_flags_adp
Co1 Co 0.62145(5) 0.35947(4) 0.30581(3) 0.01037(15) Uani 1 1 d . .
O1 O 0.4834(2) 0.34113(19) 0.41670(13) 0.0141(4) Uani 1 1 d . .
O2 O 0.6947(2) 0.44766(19) 0.35576(13) 0.0140(4) Uani 1 1 d . .
O3 O 0.7085(2) 0.6077(2) 0.43873(14) 0.0192(5) Uani 1 1 d . .
N1 N 0.5496(3) 0.2710(2) 0.25536(16) 0.0130(5) Uani 1 1 d . .
N2 N 0.7586(3) 0.3731(2) 0.19537(16) 0.0128(5) Uani 1 1 d . .
C1 C 0.2436(3) 0.3613(3) 0.5010(2) 0.0137(6) Uani 1 1 d . .
C2 C 0.3541(3) 0.3329(3) 0.4235(2) 0.0127(6) Uani 1 1 d . .
C3 C 0.3143(3) 0.2990(3) 0.3585(2) 0.0140(6) Uani 1 1 d . .
C4 C 0.1686(3) 0.3020(3) 0.3691(2) 0.0163(6) Uani 1 1 d . .
H1 H 0.1431 0.2803 0.3250 0.020 Uiso 1 1 calc R U
C5 C 0.0644(3) 0.3359(3) 0.4423(2) 0.0174(6) Uani 1 1 d . .
H2 H -0.0332 0.3403 0.4478 0.021 Uiso 1 1 calc R U
C6 C 0.1028(3) 0.3643(3) 0.5093(2) 0.0156(6) Uani 1 1 d . .
H3 H 0.0310 0.3856 0.5606 0.019 Uiso 1 1 calc R U
C7 C 0.4189(3) 0.2597(3) 0.2804(2) 0.0146(6) Uani 1 1 d . .
H4 H 0.3902 0.2234 0.2456 0.018 Uiso 1 1 calc R U
C8 C 0.6515(3) 0.2300(3) 0.1789(2) 0.0152(6) Uani 1 1 d . .
C9 C 0.6490(4) 0.1378(3) 0.1404(2) 0.0198(7) Uani 1 1 d . .
H5 H 0.5729 0.0981 0.1635 0.024 Uiso 1 1 calc R U
C10 C 0.7587(4) 0.1047(3) 0.0678(2) 0.0246(7) Uani 1 1 d . .
H6 H 0.7578 0.0418 0.0412 0.030 Uiso 1 1 calc R U
C11 C 0.8704(4) 0.1629(3) 0.0336(2) 0.0233(7) Uani 1 1 d . .
H7 H 0.9444 0.1399 -0.0165 0.028 Uiso 1 1 calc R U
C12 C 0.8749(3) 0.2541(3) 0.0718(2) 0.0190(6) Uani 1 1 d . .
H8 H 0.9516 0.2932 0.0485 0.023 Uiso 1 1 calc R U
C13 C 0.7650(3) 0.2876(3) 0.1453(2) 0.0147(6) Uani 1 1 d . .
C14 C 0.8405(3) 0.4498(3) 0.1661(2) 0.0157(6) Uani 1 1 d . .
H9 H 0.9030 0.4503 0.1084 0.019 Uiso 1 1 calc R U
C15 C 0.8416(3) 0.5339(3) 0.2163(2) 0.0151(6) Uani 1 1 d . .
C16 C 0.7705(3) 0.5270(3) 0.3083(2) 0.0138(6) Uani 1 1 d . .
C17 C 0.7830(3) 0.6149(3) 0.3499(2) 0.0155(6) Uani 1 1 d . .
C18 C 0.8530(4) 0.7065(3) 0.3020(2) 0.0214(7) Uani 1 1 d . .
H10 H 0.8537 0.7676 0.3303 0.026 Uiso 1 1 calc R U
C19 C 0.9236(4) 0.7105(3) 0.2116(2) 0.0263(8) Uani 1 1 d . .
H11 H 0.9732 0.7730 0.1794 0.032 Uiso 1 1 calc R U
C20 C 0.9204(4) 0.6240(3) 0.1700(2) 0.0224(7) Uani 1 1 d . .
H12 H 0.9715 0.6244 0.1097 0.027 Uiso 1 1 calc R U
N3 N 0.7536(3) 0.2011(2) 0.36170(16) 0.0123(5) Uani 1 1 d . .
H13 H 0.7465 0.2156 0.4211 0.015 Uiso 1 1 calc R U
C21 C 0.7078(3) 0.0834(3) 0.3835(2) 0.0150(6) Uani 1 1 d . .
H14 H 0.7160 0.0602 0.3275 0.018 Uiso 1 1 calc R U
H15 H 0.6052 0.0991 0.4164 0.018 Uiso 1 1 calc R U
C22 C 0.7990(3) -0.0262(3) 0.4397(2) 0.0191(6) Uani 1 1 d . .
H16 H 0.7853 -0.0060 0.4977 0.023 Uiso 1 1 calc R U
H17 H 0.7669 -0.1029 0.4514 0.023 Uiso 1 1 calc R U
C23 C 0.9584(3) -0.0517(3) 0.3919(2) 0.0198(7) Uani 1 1 d . .
H18 H 1.0167 -0.1204 0.4302 0.024 Uiso 1 1 calc R U
H19 H 0.9739 -0.0782 0.3360 0.024 Uiso 1 1 calc R U
C24 C 1.0054(3) 0.0683(3) 0.3711(2) 0.0192(6) Uani 1 1 d . .
H20 H 0.9992 0.0895 0.4275 0.023 Uiso 1 1 calc R U
H21 H 1.1072 0.0539 0.3368 0.023 Uiso 1 1 calc R U
C25 C 0.9106(3) 0.1782(3) 0.3175(2) 0.0156(6) Uani 1 1 d . .
H22 H 0.9399 0.2556 0.3083 0.019 Uiso 1 1 calc R U
H23 H 0.9268 0.1610 0.2582 0.019 Uiso 1 1 calc R U
N4 N 0.4777(3) 0.5155(2) 0.25944(18) 0.0198(6) Uani 1 1 d . .
H24 H 0.3891 0.4854 0.2775 0.024 Uiso 1 1 calc R U
C26 C 0.4919(4) 0.5636(4) 0.1601(3) 0.0365(9) Uani 1 1 d . .
H25 H 0.5173 0.4913 0.1317 0.044 Uiso 1 1 calc R U
H26 H 0.5714 0.6048 0.1349 0.044 Uiso 1 1 calc R U
C27 C 0.3529(5) 0.6577(4) 0.1380(3) 0.0447(11) Uani 1 1 d . .
H27 H 0.3704 0.6928 0.0730 0.054 Uiso 1 1 calc R U
H28 H 0.2774 0.6131 0.1545 0.054 Uiso 1 1 calc R U
C28 C 0.2992(5) 0.7653(4) 0.1869(4) 0.0469(11) Uani 1 1 d . .
H29 H 0.2038 0.8185 0.1763 0.056 Uiso 1 1 calc R U
H30 H 0.3671 0.8185 0.1636 0.056 Uiso 1 1 calc R U
C29 C 0.2863(5) 0.7138(4) 0.2873(3) 0.0413(10) Uani 1 1 d . .
H31 H 0.2601 0.7847 0.3172 0.050 Uiso 1 1 calc R U
H32 H 0.2084 0.6707 0.3121 0.050 Uiso 1 1 calc R U
C30 C 0.4283(4) 0.6209(4) 0.3061(3) 0.0343(9) Uani 1 1 d . .
H33 H 0.5035 0.6665 0.2868 0.041 Uiso 1 1 calc R U
H34 H 0.4151 0.5864 0.3710 0.041 Uiso 1 1 calc R U
S1 S 0.24756(9) 0.30739(8) 0.08272(5) 0.0231(2) Uani 1 1 d . .
O4 O 0.1594(3) 0.3886(3) 0.02269(18) 0.0354(6) Uani 1 1 d . .
O5 O 0.1688(3) 0.2694(3) 0.17186(18) 0.0421(7) Uani 1 1 d . .
O6 O 0.3757(3) 0.3396(3) 0.0759(2) 0.0386(7) Uani 1 1 d . .
C31 C 0.3151(5) 0.1583(4) 0.0450(4) 0.0464(11) Uani 1 1 d . .
F1 F 0.3989(4) 0.0697(3) 0.0940(3) 0.0895(14) Uani 1 1 d . .
F2 F 0.3919(5) 0.1718(4) -0.0388(3) 0.1043(15) Uani 1 1 d . .
F3 F 0.2079(3) 0.1135(3) 0.0488(3) 0.0643(9) Uani 1 1 d . .
O7 O 0.6181(4) 0.2072(3) 0.5603(2) 0.0464(7) Uani 1 1 d . .
H35 H 0.5619 0.2663 0.5326 0.070 Uiso 1 1 calc R U
C32 C 0.5428(5) 0.1199(5) 0.6192(3) 0.0481(11) Uani 1 1 d . .
H36 H 0.4683 0.1603 0.6653 0.058 Uiso 1 1 calc R U
H37 H 0.6105 0.0469 0.6472 0.058 Uiso 1 1 calc R U
H38 H 0.4976 0.0921 0.5859 0.058 Uiso 1 1 calc R U

loop_
_atom_site_aniso_label
_atom_site_aniso_U_11
_atom_site_aniso_U_22
_atom_site_aniso_U_33
_atom_site_aniso_U_23
_atom_site_aniso_U_13
_atom_site_aniso_U_12
Co1 0.0122(2) 0.0109(2) 0.0095(2) -0.00412(17) -0.00093(17) -0.00486(18)
O1 0.0159(10) 0.0184(11) 0.0120(10) -0.0058(8) -0.0011(8) -0.0096(8)
O2 0.0172(10) 0.0153(10) 0.0118(10) -0.0042(8) 0.0001(8) -0.0094(8)
O3 0.0228(11) 0.0267(12) 0.0147(11) -0.0121(9) 0.0045(9) -0.0165(9)
N1 0.0154(12) 0.0143(12) 0.0101(12) -0.0034(9) -0.0040(10) -0.0033(10)
N2 0.0129(12) 0.0154(12) 0.0112(12) -0.0046(10) -0.0041(9) -0.0026(10)
C1 0.0182(15) 0.0103(14) 0.0144(14) -0.0039(11) -0.0023(12) -0.0065(11)
C2 0.0150(14) 0.0068(13) 0.0174(15) -0.0023(11) -0.0040(12) -0.0043(11)
C3 0.0167(15) 0.0129(14) 0.0138(14) -0.0020(11) -0.0047(12) -0.0056(11)
C4 0.0179(15) 0.0179(15) 0.0175(15) -0.0013(12) -0.0080(12) -0.0090(12)
C5 0.0161(15) 0.0145(15) 0.0213(16) -0.0013(12) -0.0048(12) -0.0054(12)
C6 0.0156(15) 0.0106(14) 0.0180(15) -0.0028(11) 0.0002(12) -0.0042(11)
C7 0.0192(15) 0.0149(15) 0.0127(14) -0.0032(11) -0.0049(12) -0.0070(12)
C8 0.0131(14) 0.0185(15) 0.0141(14) -0.0064(12) -0.0050(11) 0.0000(11)
C9 0.0218(16) 0.0226(16) 0.0198(16) -0.0101(13) -0.0055(13) -0.0066(13)
C10 0.0263(17) 0.0276(18) 0.0255(17) -0.0153(14) -0.0089(14) -0.0034(14)
C11 0.0229(17) 0.0318(18) 0.0158(15) -0.0137(14) -0.0001(13) -0.0049(14)
C12 0.0203(16) 0.0237(16) 0.0144(15) -0.0075(13) -0.0030(12) -0.0058(13)
C13 0.0158(14) 0.0176(15) 0.0111(14) -0.0035(12) -0.0050(11) -0.0028(12)
C14 0.0163(14) 0.0174(15) 0.0124(14) -0.0029(12) -0.0024(11) -0.0045(12)
C15 0.0163(14) 0.0153(15) 0.0143(15) -0.0034(12) -0.0009(12) -0.0074(12)
C16 0.0113(13) 0.0143(14) 0.0164(15) -0.0032(11) -0.0029(11) -0.0046(11)
C17 0.0151(14) 0.0189(15) 0.0143(14) -0.0075(12) 0.0009(11) -0.0073(12)
C18 0.0298(18) 0.0194(16) 0.0192(16) -0.0045(13) -0.0030(13) -0.0143(14)
C19 0.0344(19) 0.0301(19) 0.0198(17) -0.0008(14) -0.0011(14) -0.0242(16)
C20 0.0273(17) 0.0297(18) 0.0124(15) -0.0033(13) 0.0020(13) -0.0177(14)
N3 0.0154(12) 0.0134(12) 0.0114(12) -0.0034(9) -0.0039(9) -0.0067(10)
C21 0.0174(15) 0.0112(14) 0.0195(15) -0.0019(12) -0.0072(12) -0.0061(12)
C22 0.0236(16) 0.0130(15) 0.0213(16) -0.0008(12) -0.0067(13) -0.0068(12)
C23 0.0223(16) 0.0140(15) 0.0236(17) -0.0032(13) -0.0090(13) -0.0030(12)
C24 0.0188(15) 0.0183(16) 0.0227(16) -0.0014(13) -0.0099(13) -0.0058(12)
C25 0.0147(14) 0.0169(15) 0.0172(15) -0.0035(12) -0.0035(12) -0.0071(12)
N4 0.0240(14) 0.0156(13) 0.0172(13) -0.0024(10) -0.0023(11) -0.0052(11)
C26 0.033(2) 0.040(2) 0.027(2) -0.0029(17) -0.0076(16) -0.0001(17)
C27 0.038(2) 0.047(3) 0.035(2) 0.0023(19) -0.0125(18) 0.0000(19)
C28 0.033(2) 0.030(2) 0.068(3) -0.003(2) -0.014(2) -0.0022(17)
C29 0.031(2) 0.039(2) 0.056(3) -0.023(2) -0.0107(19) -0.0008(17)
C30 0.033(2) 0.028(2) 0.044(2) -0.0170(17) -0.0088(17) -0.0019(16)
S1 0.0231(4) 0.0273(4) 0.0199(4) -0.0072(3) -0.0066(3) -0.0048(3)
O4 0.0363(15) 0.0389(15) 0.0303(14) 0.0015(12) -0.0163(12) -0.0094(12)
O5 0.0558(18) 0.0558(19) 0.0212(14) -0.0053(13) -0.0061(13) -0.0282(15)
O6 0.0300(14) 0.0389(16) 0.0498(18) -0.0077(13) -0.0149(13) -0.0094(12)
C31 0.029(2) 0.045(3) 0.072(3) -0.032(2) -0.016(2) 0.0023(18)
F1 0.068(2) 0.0362(15) 0.194(4) -0.037(2) -0.087(3) 0.0103(14)
F2 0.093(3) 0.109(3) 0.100(3) -0.079(3) 0.042(2) -0.026(2)
F3 0.0462(15) 0.0585(17) 0.115(3) -0.0550(18) -0.0367(17) 0.0005(13)
O7 0.0497(18) 0.0517(19) 0.0386(17) -0.0148(14) -0.0124(14) -0.0083(15)
C32 0.042(2) 0.047(3) 0.052(3) -0.020(2) -0.007(2) -0.004(2)

loop_
_atom_type_symbol
_atom_type_description
_atom_type_scat_dispersion_real
_atom_type_scat_dispersion_imag
_atom_type_scat_source
C C 0.0181 0.0091 'International Tables Vol C Tables 4.2.6.8 and 6.1.1.4'
H H 0.0000 0.0000 'International Tables Vol C Tables 4.2.6.8 and 6.1.1.4'
N N 0.0311 0.0180 'International Tables Vol C Tables 4.2.6.8 and 6.1.1.4'
O O 0.0492 0.0322 'International Tables Vol C Tables 4.2.6.8 and 6.1.1.4'
F F 0.0727 0.0534 'International Tables Vol C Tables 4.2.6.8 and 6.1.1.4'
S S 0.3331 0.5567 'International Tables Vol C Tables 4.2.6.8 and 6.1.1.4'
Co Co -2.3653 3.6143 'International Tables Vol C Tables 4.2.6.8 and 6.1.1.4'

loop_
_geom_angle_atom_site_label_1
_geom_angle_atom_site_label_2
_geom_angle_atom_site_label_3
_geom_angle
_geom_angle_site_symmetry_1
_geom_angle_site_symmetry_3
N2 Co1 N1 84.89(10) . .
N2 Co1 O2 94.75(10) . .
N1 Co1 O2 179.60(10) . .
N2 Co1 O1 178.33(10) . .
N1 Co1 O1 93.71(10) . .
O2 Co1 O1 86.65(8) . .
N2 Co1 N4 92.04(11) . .
N1 Co1 N4 86.54(11) . .
O2 Co1 N4 93.64(10) . .
O1 Co1 N4 88.78(10) . .
N2 Co1 N3 92.60(10) . .
N1 Co1 N3 93.60(10) . .
O2 Co1 N3 86.25(9) . .
O1 Co1 N3 86.58(10) . .
N4 Co1 N3 175.35(10) . .
C2 O1 Co1 122.67(18) . .
C16 O2 Co1 123.72(19) . .
C1 O3 C17 121.7(2) 2_666 .
C7 N1 C8 122.9(2) . .
C7 N1 Co1 124.9(2) . .
C8 N1 Co1 111.75(19) . .
C14 N2 C13 122.1(3) . .
C14 N2 Co1 125.7(2) . .
C13 N2 Co1 112.20(19) . .
C6 C1 O3 125.2(3) . 2_666
C6 C1 C2 121.3(3) . .
O3 C1 C2 113.4(2) 2_666 .
O1 C2 C3 124.8(3) . .
O1 C2 C1 118.2(2) . .
C3 C2 C1 117.0(3) . .
C4 C3 C2 120.4(3) . .
C4 C3 C7 117.6(3) . .
C2 C3 C7 122.0(3) . .
C5 C4 C3 120.7(3) . .
C5 C4 H1 119.6 . .
C3 C4 H1 119.6 . .
C4 C5 C6 119.7(3) . .
C4 C5 H2 120.1 . .
C6 C5 H2 120.1 . .
C1 C6 C5 120.7(3) . .
C1 C6 H3 119.6 . .
C5 C6 H3 119.6 . .
N1 C7 C3 123.9(3) . .
N1 C7 H4 118.1 . .
C3 C7 H4 118.1 . .
C9 C8 C13 120.3(3) . .
C9 C8 N1 125.9(3) . .
C13 C8 N1 113.8(3) . .
C10 C9 C8 119.3(3) . .
C10 C9 H5 120.4 . .
C8 C9 H5 120.4 . .
C9 C10 C11 120.5(3) . .
C9 C10 H6 119.8 . .
C11 C10 H6 119.8 . .
C12 C11 C10 120.9(3) . .
C12 C11 H7 119.6 . .
C10 C11 H7 119.6 . .
C11 C12 C13 119.0(3) . .
C11 C12 H8 120.5 . .
C13 C12 H8 120.5 . .
C12 C13 C8 120.1(3) . .
C12 C13 N2 125.9(3) . .
C8 C13 N2 113.9(3) . .
N2 C14 C15 123.8(3) . .
N2 C14 H9 118.1 . .
C15 C14 H9 118.1 . .
C20 C15 C16 120.7(3) . .
C20 C15 C14 116.4(3) . .
C16 C15 C14 122.8(3) . .
O2 C16 C15 124.7(3) . .
O2 C16 C17 118.6(3) . .
C15 C16 C17 116.7(3) . .
C18 C17 O3 123.5(3) . .
C18 C17 C16 121.3(3) . .
O3 C17 C16 114.9(2) . .
C17 C18 C19 120.8(3) . .
C17 C18 H10 119.6 . .
C19 C18 H10 119.6 . .
C20 C19 C18 119.7(3) . .
C20 C19 H11 120.1 . .
C18 C19 H11 120.1 . .
C19 C20 C15 120.5(3) . .
C19 C20 H12 119.7 . .
C15 C20 H12 119.7 . .
C21 N3 C25 110.6(2) . .
C21 N3 Co1 115.80(18) . .
C25 N3 Co1 116.22(18) . .
C21 N3 H13 104.2 . .
C25 N3 H13 104.2 . .
Co1 N3 H13 104.2 . .
N3 C21 C22 112.0(2) . .
N3 C21 H14 109.2 . .
C22 C21 H14 109.2 . .
N3 C21 H15 109.2 . .
C22 C21 H15 109.2 . .
H14 C21 H15 107.9 . .
C23 C22 C21 110.7(3) . .
C23 C22 H16 109.5 . .
C21 C22 H16 109.5 . .
C23 C22 H17 109.5 . .
C21 C22 H17 109.5 . .
H16 C22 H17 108.1 . .
C24 C23 C22 109.1(3) . .
C24 C23 H18 109.9 . .
C22 C23 H18 109.9 . .
C24 C23 H19 109.9 . .
C22 C23 H19 109.9 . .
H18 C23 H19 108.3 . .
C25 C24 C23 111.0(2) . .
C25 C24 H20 109.4 . .
C23 C24 H20 109.4 . .
C25 C24 H21 109.4 . .
C23 C24 H21 109.4 . .
H20 C24 H21 108.0 . .
N3 C25 C24 113.1(2) . .
N3 C25 H22 109.0 . .
C24 C25 H22 109.0 . .
N3 C25 H23 109.0 . .
C24 C25 H23 109.0 . .
H22 C25 H23 107.8 . .
C30 N4 C26 111.3(3) . .
C30 N4 Co1 117.1(2) . .
C26 N4 Co1 120.1(2) . .
C30 N4 H24 101.4 . .
C26 N4 H24 101.4 . .
Co1 N4 H24 101.4 . .
N4 C26 C27 112.2(3) . .
N4 C26 H25 109.2 . .
C27 C26 H25 109.2 . .
N4 C26 H26 109.2 . .
C27 C26 H26 109.2 . .
H25 C26 H26 107.9 . .
C28 C27 C26 112.1(4) . .
C28 C27 H27 109.2 . .
C26 C27 H27 109.2 . .
C28 C27 H28 109.2 . .
C26 C27 H28 109.2 . .
H27 C27 H28 107.9 . .
C27 C28 C29 110.6(4) . .
C27 C28 H29 109.5 . .
C29 C28 H29 109.5 . .
C27 C28 H30 109.5 . .
C29 C28 H30 109.5 . .
H29 C28 H30 108.1 . .
C30 C29 C28 111.1(4) . .
C30 C29 H31 109.4 . .
C28 C29 H31 109.4 . .
C30 C29 H32 109.4 . .
C28 C29 H32 109.4 . .
H31 C29 H32 108.0 . .
N4 C30 C29 112.2(3) . .
N4 C30 H33 109.2 . .
C29 C30 H33 109.2 . .
N4 C30 H34 109.2 . .
C29 C30 H34 109.2 . .
H33 C30 H34 107.9 . .
O5 S1 O6 115.01(17) . .
O5 S1 O4 114.48(18) . .
O6 S1 O4 116.21(17) . .
O5 S1 C31 101.1(2) . .
O6 S1 C31 104.00(18) . .
O4 S1 C31 103.3(2) . .
F1 C31 F2 107.1(4) . .
F1 C31 F3 106.9(4) . .
F2 C31 F3 107.1(4) . .
F1 C31 S1 112.1(3) . .
F2 C31 S1 111.7(4) . .
F3 C31 S1 111.7(3) . .
C32 O7 H35 109.5 . .
O7 C32 H36 109.5 . .
O7 C32 H37 109.5 . .
H36 C32 H37 109.5 . .
O7 C32 H38 109.5 . .
H36 C32 H38 109.5 . .
H37 C32 H38 109.5 . .

loop_
_geom_bond_atom_site_label_1
_geom_bond_atom_site_label_2
_geom_bond_distance
_geom_bond_site_symmetry_2
Co1 N2 1.891(3) .
Co1 N1 1.898(2) .
Co1 O2 1.900(2) .
Co1 O1 1.905(2) .
Co1 N4 2.008(3) .
Co1 N3 2.016(2) .
O1 C2 1.314(4) .
O2 C16 1.307(4) .
O3 C1 1.390(4) 2_666
O3 C17 1.391(4) .
N1 C7 1.299(4) .
N1 C8 1.427(4) .
N2 C14 1.304(4) .
N2 C13 1.425(4) .
C1 C6 1.381(4) .
C1 O3 1.390(4) 2_666
C1 C2 1.432(4) .
C2 C3 1.427(4) .
C3 C4 1.423(4) .
C3 C7 1.450(4) .
C4 C5 1.372(5) .
C4 H1 0.9500 .
C5 C6 1.412(5) .
C5 H2 0.9500 .
C6 H3 0.9500 .
C7 H4 0.9500 .
C8 C9 1.394(4) .
C8 C13 1.404(4) .
C9 C10 1.386(5) .
C9 H5 0.9500 .
C10 C11 1.394(5) .
C10 H6 0.9500 .
C11 C12 1.388(5) .
C11 H7 0.9500 .
C12 C13 1.398(4) .
C12 H8 0.9500 .
C14 C15 1.442(4) .
C14 H9 0.9500 .
C15 C20 1.417(4) .
C15 C16 1.426(4) .
C16 C17 1.430(4) .
C17 C18 1.378(4) .
C18 C19 1.407(5) .
C18 H10 0.9500 .
C19 C20 1.372(5) .
C19 H11 0.9500 .
C20 H12 0.9500 .
N3 C21 1.492(4) .
N3 C25 1.494(4) .
N3 H13 1.0000 .
C21 C22 1.526(4) .
C21 H14 0.9900 .
C21 H15 0.9900 .
C22 C23 1.526(5) .
C22 H16 0.9900 .
C22 H17 0.9900 .
C23 C24 1.525(4) .
C23 H18 0.9900 .
C23 H19 0.9900 .
C24 C25 1.525(4) .
C24 H20 0.9900 .
C24 H21 0.9900 .
C25 H22 0.9900 .
C25 H23 0.9900 .
N4 C30 1.480(4) .
N4 C26 1.513(5) .
N4 H24 1.0000 .
C26 C27 1.529(6) .
C26 H25 0.9900 .
C26 H26 0.9900 .
C27 C28 1.522(7) .
C27 H27 0.9900 .
C27 H28 0.9900 .
C28 C29 1.533(7) .
C28 H29 0.9900 .
C28 H30 0.9900 .
C29 C30 1.532(6) .
C29 H31 0.9900 .
C29 H32 0.9900 .
C30 H33 0.9900 .
C30 H34 0.9900 .
S1 O5 1.432(3) .
S1 O6 1.433(3) .
S1 O4 1.433(3) .
S1 C31 1.833(4) .
C31 F1 1.322(6) .
C31 F2 1.328(7) .
C31 F3 1.331(5) .
O7 C32 1.414(6) .
O7 H35 0.8400 .
C32 H36 0.9800 .
C32 H37 0.9800 .
C32 H38 0.9800 .

loop_
_geom_torsion_atom_site_label_1
_geom_torsion_atom_site_label_2
_geom_torsion_atom_site_label_3
_geom_torsion_atom_site_label_4
_geom_torsion
_geom_torsion_site_symmetry_1
N2 Co1 O2 C16 23.0(2) .
O1 Co1 O2 C16 -157.9(2) .
N4 Co1 O2 C16 -69.4(2) .
N3 Co1 O2 C16 115.3(2) .
N2 Co1 N1 C7 -156.6(3) .
O1 Co1 N1 C7 24.3(3) .
N4 Co1 N1 C7 -64.2(3) .
N3 Co1 N1 C7 111.1(3) .
N2 Co1 N1 C8 16.7(2) .
O1 Co1 N1 C8 -162.4(2) .
N4 Co1 N1 C8 109.0(2) .
N3 Co1 N1 C8 -75.6(2) .
N1 Co1 N2 C14 164.6(3) .
O2 Co1 N2 C14 -15.6(3) .
N4 Co1 N2 C14 78.2(3) .
N3 Co1 N2 C14 -102.0(3) .
N1 Co1 N2 C13 -15.8(2) .
O2 Co1 N2 C13 164.04(19) .
N4 Co1 N2 C13 -102.1(2) .
N3 Co1 N2 C13 77.6(2) .
Co1 O1 C2 C3 19.6(4) .
Co1 O1 C2 C1 -159.5(2) .
C6 C1 C2 O1 174.8(3) .
O3 C1 C2 O1 -1.3(4) 2_666
C6 C1 C2 C3 -4.4(4) .
O3 C1 C2 C3 179.5(2) 2_666
O1 C2 C3 C4 -175.2(3) .
C1 C2 C3 C4 3.9(4) .
O1 C2 C3 C7 5.3(5) .
C1 C2 C3 C7 -175.6(3) .
C2 C3 C4 C5 -0.8(4) .
C7 C3 C4 C5 178.7(3) .
C3 C4 C5 C6 -2.1(5) .
O3 C1 C6 C5 177.4(3) 2_666
C2 C1 C6 C5 1.7(4) .
C4 C5 C6 C1 1.6(5) .
C8 N1 C7 C3 179.1(3) .
Co1 N1 C7 C3 -8.4(4) .
C4 C3 C7 N1 168.9(3) .
C2 C3 C7 N1 -11.6(5) .
C7 N1 C8 C9 -23.7(5) .
Co1 N1 C8 C9 162.9(3) .
C7 N1 C8 C13 159.1(3) .
Co1 N1 C8 C13 -14.3(3) .
C13 C8 C9 C10 -0.7(5) .
N1 C8 C9 C10 -177.7(3) .
C8 C9 C10 C11 -0.1(5) .
C9 C10 C11 C12 0.6(5) .
C10 C11 C12 C13 -0.3(5) .
C11 C12 C13 C8 -0.5(5) .
C11 C12 C13 N2 175.8(3) .
C9 C8 C13 C12 1.0(5) .
N1 C8 C13 C12 178.4(3) .
C9 C8 C13 N2 -175.7(3) .
N1 C8 C13 N2 1.7(4) .
C14 N2 C13 C12 15.0(5) .
Co1 N2 C13 C12 -164.7(3) .
C14 N2 C13 C8 -168.6(3) .
Co1 N2 C13 C8 11.8(3) .
C13 N2 C14 C15 -177.3(3) .
Co1 N2 C14 C15 2.3(4) .
N2 C14 C15 C20 -170.9(3) .
N2 C14 C15 C16 10.4(5) .
Co1 O2 C16 C15 -17.8(4) .
Co1 O2 C16 C17 161.4(2) .
C20 C15 C16 O2 179.4(3) .
C14 C15 C16 O2 -1.9(5) .
C20 C15 C16 C17 0.2(4) .
C14 C15 C16 C17 178.9(3) .
C1 O3 C17 C18 -35.8(4) 2_666
C1 O3 C17 C16 149.9(3) 2_666
O2 C16 C17 C18 -175.5(3) .
C15 C16 C17 C18 3.8(4) .
O2 C16 C17 O3 -1.1(4) .
C15 C16 C17 O3 178.1(3) .
O3 C17 C18 C19 -178.5(3) .
C16 C17 C18 C19 -4.6(5) .
C17 C18 C19 C20 1.3(5) .
C18 C19 C20 C15 2.7(5) .
C16 C15 C20 C19 -3.4(5) .
C14 C15 C20 C19 177.8(3) .
C25 N3 C21 C22 55.0(3) .
Co1 N3 C21 C22 -170.1(2) .
N3 C21 C22 C23 -57.7(3) .
C21 C22 C23 C24 57.1(3) .
C22 C23 C24 C25 -55.6(3) .
C21 N3 C25 C24 -54.0(3) .
Co1 N3 C25 C24 171.26(19) .
C23 C24 C25 N3 55.2(3) .
C30 N4 C26 C27 -54.3(5) .
Co1 N4 C26 C27 163.5(3) .
N4 C26 C27 C28 53.3(5) .
C26 C27 C28 C29 -52.9(5) .
C27 C28 C29 C30 53.8(5) .
C26 N4 C30 C29 55.8(4) .
Co1 N4 C30 C29 -160.7(3) .
C28 C29 C30 N4 -56.2(5) .
O5 S1 C31 F1 -60.6(4) .
O6 S1 C31 F1 58.9(4) .
O4 S1 C31 F1 -179.3(4) .
O5 S1 C31 F2 179.2(4) .
O6 S1 C31 F2 -61.3(4) .
O4 S1 C31 F2 60.5(4) .
O5 S1 C31 F3 59.3(4) .
O6 S1 C31 F3 178.8(4) .
O4 S1 C31 F3 -59.4(4) .
